data_4111127
loop_
_publ_author_name
'Sara R. Halper'
'Loi Do'
'Jay R. Stork'
'Seth M. Cohen'

_publ_section_title
;
 Topological Control in Heterometallic Metal-Organic Frameworks by Anion
 Templating and Metalloligand Design
;
_journal_name_full 'Journal of the American Chemical Society'
_journal_page_first 15255
_journal_page_last 15268
_journal_paper_doi 10.1021/ja0645483
_journal_volume 128
_journal_year 2006
_chemical_formula_moiety 'C84 H60 Ag2 B2 Co2 F8 N18'
_chemical_formula_sum 'C84 H60 Ag2 B2 Co2 F8 N18'
_chemical_formula_weight 914.36
_chemical_name_common MOF-Co/AgBF~4~-1
_chemical_name_systematic
; 
 ? 
;
_space_group_IT_number 14
_symmetry_cell_setting monoclinic
_symmetry_space_group_name_Hall '-P 2ybc'
_symmetry_space_group_name_H-M 'P 1 21/c 1'
_atom_sites_solution_hydrogens geom
_atom_sites_solution_primary direct
_atom_sites_solution_secondary difmap
_audit_creation_method SHELXL-97
_cell_angle_alpha 90.00
_cell_angle_beta 91.533(10)
_cell_angle_gamma 90.00
_cell_formula_units_Z 8
_cell_length_a 33.41(2)
_cell_length_b 26.932(16)
_cell_length_c 12.365(8)
_cell_measurement_reflns_used 1000
_cell_measurement_temperature 100(2)
_cell_measurement_theta_max 25.6
_cell_measurement_theta_min 2.33
_cell_volume 11122(12)
_computing_cell_refinement SMART
_computing_data_collection 'SMART 5.054 (Bruker, 2003)'
_computing_data_reduction 'SAINT 6.45A (Bruker, 2003)'
_computing_molecular_graphics 'SHELXTL 5.1 (Sheldrick, 1994)'
_computing_publication_material SHELXL97
_computing_structure_refinement 'SHELXL97 (Sheldrick, 1997)'
_computing_structure_solution 'SHELXS97 (Sheldrick, 1990)'
_diffrn_ambient_temperature 100(2)
_diffrn_detector_area_resol_mean 8.3
_diffrn_measured_fraction_theta_full 0.991
_diffrn_measured_fraction_theta_max 0.991
_diffrn_measurement_device_type 'Bruker APEX'
_diffrn_measurement_method \w
_diffrn_radiation_monochromator graphite
_diffrn_radiation_source 'fine-focus sealed tube'
_diffrn_radiation_type MoK\a
_diffrn_radiation_wavelength 0.71073
_diffrn_reflns_av_R_equivalents 0.0986
_diffrn_reflns_av_sigmaI/netI 0.0945
_diffrn_reflns_limit_h_max 42
_diffrn_reflns_limit_h_min -42
_diffrn_reflns_limit_k_max 34
_diffrn_reflns_limit_k_min -34
_diffrn_reflns_limit_l_max 15
_diffrn_reflns_limit_l_min -15
_diffrn_reflns_number 94777
_diffrn_reflns_theta_full 27.10
_diffrn_reflns_theta_max 27.10
_diffrn_reflns_theta_min 1.43
_diffrn_standards_number 0
_exptl_absorpt_coefficient_mu 0.695
_exptl_absorpt_correction_T_max 0.9161
_exptl_absorpt_correction_T_min 0.82445
_exptl_absorpt_correction_type multi-scan
_exptl_absorpt_process_details 'SADABS 2.10 (Sheldrick, 2004)'
_exptl_crystal_colour red
_exptl_crystal_density_diffrn 1.092
_exptl_crystal_description rod
_exptl_crystal_F_000 3680
_exptl_crystal_size_max 0.30
_exptl_crystal_size_mid 0.22
_exptl_crystal_size_min 0.16
_platon_squeeze_details ' ?'
_refine_diff_density_max 2.548
_refine_diff_density_min -1.228
_refine_diff_density_rms 0.118
_refine_ls_extinction_method none
_refine_ls_goodness_of_fit_ref 1.090
_refine_ls_hydrogen_treatment constr
_refine_ls_matrix_type full
_refine_ls_number_parameters 1022
_refine_ls_number_reflns 24306
_refine_ls_number_restraints 67
_refine_ls_restrained_S_all 1.115
_refine_ls_R_factor_all 0.1155
_refine_ls_R_factor_gt 0.0857
_refine_ls_shift/su_max 0.001
_refine_ls_shift/su_mean 0.000
_refine_ls_structure_factor_coef Fsqd
_refine_ls_weighting_details 'calc w=1/[\s^2^(Fo^2^)+(0.1494P)^2^] where P=(Fo^2^+2Fc^2^)/3'
_refine_ls_weighting_scheme calc
_refine_ls_wR_factor_gt 0.2445
_refine_ls_wR_factor_ref 0.2628
_reflns_number_gt 15259
_reflns_number_total 24306
_reflns_threshold_expression I>2\s(I)
_cod_data_source_file ja0645483rom20060627_113302_03.cif
_cod_data_source_block MOF-Co/AgBF~4~-1
_cod_original_cell_volume 11123(12)
_cod_original_sg_symbol_H-M 'P 21/c'
_cod_original_formula_sum 'C84 H60 Ag2 B2.00 Co2 F8.00 N18'
_cod_database_code 4111127

loop_
_symmetry_equiv_pos_as_xyz
'x, y, z'
'-x, y+1/2, -z+1/2'
'-x, -y, -z'
'x, -y-1/2, z-1/2'

loop_
_atom_site_label
_atom_site_type_symbol
_atom_site_fract_x
_atom_site_fract_y
_atom_site_fract_z
_atom_site_U_iso_or_equiv
_atom_site_adp_type
_atom_site_occupancy
_atom_site_symmetry_multiplicity
_atom_site_calc_flag
_atom_site_refinement_flags
_atom_site_disorder_assembly
_atom_site_disorder_group
Ag1 Ag 0.638574(13) 0.280534(16) 0.22189(4) 0.05021(16) Uani 1 1 d . . .
Ag2 Ag 0.857323(13) 0.777517(17) 0.75208(4) 0.05241(16) Uani 1 1 d . . .
Co1 Co 0.38671(2) 0.43014(3) 0.46820(8) 0.0532(3) Uani 1 1 d . . .
Co2 Co 0.88616(2) 0.43224(3) 0.51814(8) 0.0556(3) Uani 1 1 d . . .
C1 C 0.45542(18) 0.4695(2) 0.5936(6) 0.0570(17) Uani 1 1 d . . .
H1 H 0.4390 0.4919 0.6318 0.068 Uiso 1 1 calc R . .
C2 C 0.49633(19) 0.4654(2) 0.6098(7) 0.0630(19) Uani 1 1 d . . .
H2 H 0.5123 0.4839 0.6602 0.076 Uiso 1 1 calc R . .
C3 C 0.50974(19) 0.4299(2) 0.5399(7) 0.068(2) Uani 1 1 d . . .
H3 H 0.5365 0.4188 0.5328 0.082 Uiso 1 1 calc R . .
C4 C 0.47491(19) 0.4130(2) 0.4797(7) 0.0608(18) Uani 1 1 d . . .
C5 C 0.4723(2) 0.3738(2) 0.4049(7) 0.0620(19) Uani 1 1 d . . .
C6 C 0.43742(18) 0.3539(2) 0.3593(7) 0.0608(18) Uani 1 1 d . . .
C7 C 0.4330(2) 0.3128(3) 0.2877(7) 0.072(2) Uani 1 1 d . . .
H7 H 0.4540 0.2940 0.2571 0.087 Uiso 1 1 calc R . .
C8 C 0.3933(2) 0.3057(3) 0.2715(8) 0.075(2) Uani 1 1 d . . .
H8 H 0.3807 0.2805 0.2291 0.090 Uiso 1 1 calc R . .
C9 C 0.3738(2) 0.3442(3) 0.3319(8) 0.075(2) Uani 1 1 d . . .
H9 H 0.3456 0.3485 0.3337 0.090 Uiso 1 1 calc R . .
C10 C 0.51070(18) 0.3532(2) 0.3650(6) 0.0561(17) Uani 1 1 d . . .
C11 C 0.52202(18) 0.3038(2) 0.3877(6) 0.0555(16) Uani 1 1 d . . .
H11 H 0.5058 0.2832 0.4309 0.067 Uiso 1 1 calc R . .
C12 C 0.55729(19) 0.2859(2) 0.3456(6) 0.0542(16) Uani 1 1 d . . .
H12 H 0.5648 0.2525 0.3606 0.065 Uiso 1 1 calc R . .
C13 C 0.53667(19) 0.3818(2) 0.3043(7) 0.0635(19) Uani 1 1 d . . .
H13 H 0.5307 0.4156 0.2884 0.076 Uiso 1 1 calc R . .
C14 C 0.5710(2) 0.3602(2) 0.2679(7) 0.069(2) Uani 1 1 d . . .
H14 H 0.5888 0.3800 0.2275 0.082 Uiso 1 1 calc R . .
C15 C 0.3567(2) 0.4834(2) 0.6579(6) 0.070(2) Uani 1 1 d . . .
H15 H 0.3558 0.4537 0.6991 0.084 Uiso 1 1 calc R . .
C16 C 0.3436(2) 0.5301(3) 0.6966(7) 0.074(2) Uani 1 1 d . . .
H16 H 0.3344 0.5375 0.7668 0.089 Uiso 1 1 calc R . .
C17 C 0.3473(2) 0.5624(3) 0.6112(6) 0.070(2) Uani 1 1 d . . .
H17 H 0.3402 0.5965 0.6099 0.084 Uiso 1 1 calc R . .
C18 C 0.3640(2) 0.5343(2) 0.5239(6) 0.0598(18) Uani 1 1 d . . .
C19 C 0.3745(2) 0.5515(2) 0.4230(6) 0.0598(18) Uani 1 1 d . . .
C20 C 0.39133(19) 0.5248(2) 0.3433(5) 0.0538(16) Uani 1 1 d . . .
C21 C 0.4023(2) 0.5414(2) 0.2359(6) 0.0623(18) Uani 1 1 d . . .
H21 H 0.3993 0.5739 0.2071 0.075 Uiso 1 1 calc R . .
C22 C 0.4178(2) 0.5002(2) 0.1841(7) 0.069(2) Uani 1 1 d . . .
H22 H 0.4285 0.4993 0.1137 0.083 Uiso 1 1 calc R . .
C23 C 0.4147(2) 0.4611(2) 0.2545(7) 0.0654(19) Uani 1 1 d . . .
H23 H 0.4229 0.4284 0.2372 0.078 Uiso 1 1 calc R . .
C24 C 0.3665(2) 0.6053(2) 0.3984(6) 0.0582(17) Uani 1 1 d . . .
C25 C 0.3383(2) 0.6208(2) 0.3236(5) 0.0569(16) Uani 1 1 d . . .
H25 H 0.3219 0.5968 0.2878 0.068 Uiso 1 1 calc R . .
C26 C 0.3330(2) 0.6702(2) 0.2987(6) 0.0575(16) Uani 1 1 d . . .
H26 H 0.3135 0.6793 0.2453 0.069 Uiso 1 1 calc R . .
C27 C 0.3874(2) 0.6429(2) 0.4556(5) 0.0554(16) Uani 1 1 d . . .
H27 H 0.4053 0.6345 0.5137 0.066 Uiso 1 1 calc R . .
C28 C 0.3818(2) 0.6918(2) 0.4276(5) 0.0576(16) Uani 1 1 d . . .
H28 H 0.3970 0.7166 0.4644 0.069 Uiso 1 1 calc R . .
C29 C 0.3165(2) 0.4485(3) 0.3256(5) 0.0621(18) Uani 1 1 d . . .
H29 H 0.3320 0.4653 0.2738 0.075 Uiso 1 1 calc R . .
C30 C 0.2741(2) 0.4423(3) 0.3162(7) 0.080(2) Uani 1 1 d . . .
H30 H 0.2569 0.4539 0.2594 0.096 Uiso 1 1 calc R . .
C31 C 0.2632(2) 0.4154(3) 0.4082(7) 0.083(3) Uani 1 1 d . . .
H31 H 0.2370 0.4056 0.4270 0.099 Uiso 1 1 calc R . .
C32 C 0.29985(19) 0.4058(3) 0.4677(6) 0.0635(18) Uani 1 1 d . . .
C33 C 0.30385(18) 0.3774(3) 0.5610(6) 0.0609(18) Uani 1 1 d . . .
C34 C 0.34062(18) 0.3658(2) 0.6130(6) 0.0613(18) Uani 1 1 d . . .
C35 C 0.3468(2) 0.3350(3) 0.7066(7) 0.071(2) Uani 1 1 d . . .
H35 H 0.3268 0.3186 0.7463 0.085 Uiso 1 1 calc R . .
C36 C 0.3868(2) 0.3338(2) 0.7273(7) 0.0653(19) Uani 1 1 d . . .
H36 H 0.4004 0.3155 0.7827 0.078 Uiso 1 1 calc R . .
C37 C 0.40448(19) 0.3651(2) 0.6510(7) 0.0629(19) Uani 1 1 d . . .
H37 H 0.4324 0.3714 0.6472 0.076 Uiso 1 1 calc R . .
C38 C 0.26684(19) 0.3541(3) 0.6053(7) 0.071(2) Uani 1 1 d . . .
C39 C 0.2539(2) 0.3679(3) 0.7049(7) 0.073(2) Uani 1 1 d . . .
H39 H 0.2677 0.3924 0.7468 0.087 Uiso 1 1 calc R . .
C40 C 0.2196(2) 0.3447(3) 0.7424(7) 0.076(2) Uani 1 1 d . . .
H40 H 0.2109 0.3534 0.8124 0.091 Uiso 1 1 calc R . .
C41 C 0.2451(2) 0.3192(4) 0.5438(7) 0.082(2) Uani 1 1 d . . .
H41 H 0.2529 0.3105 0.4729 0.098 Uiso 1 1 calc R . .
C42 C 0.21187(19) 0.2976(3) 0.5896(6) 0.073(2) Uani 1 1 d . . .
H42 H 0.1983 0.2720 0.5503 0.088 Uiso 1 1 calc R . .
C43 C 0.91898(19) 0.4554(3) 0.7375(6) 0.0634(19) Uani 1 1 d . . .
H43 H 0.9277 0.4223 0.7494 0.076 Uiso 1 1 calc R . .
C44 C 0.9224(2) 0.4933(3) 0.8128(6) 0.067(2) Uani 1 1 d . . .
H44 H 0.9340 0.4908 0.8835 0.081 Uiso 1 1 calc R . .
C45 C 0.9059(2) 0.5354(2) 0.7659(6) 0.065(2) Uani 1 1 d . . .
H45 H 0.9033 0.5671 0.7988 0.078 Uiso 1 1 calc R . .
C46 C 0.89332(18) 0.5219(2) 0.6581(5) 0.0551(16) Uani 1 1 d . . .
C47 C 0.87500(17) 0.5523(2) 0.5816(5) 0.0518(15) Uani 1 1 d . . .
C48 C 0.86339(17) 0.5380(2) 0.4767(5) 0.0516(15) Uani 1 1 d . . .
C49 C 0.84553(19) 0.5682(3) 0.3945(6) 0.0609(18) Uani 1 1 d . . .
H49 H 0.8392 0.6025 0.3996 0.073 Uiso 1 1 calc R . .
C50 C 0.83934(19) 0.5384(3) 0.3073(6) 0.0638(19) Uani 1 1 d . . .
H50 H 0.8271 0.5477 0.2401 0.077 Uiso 1 1 calc R . .
C51 C 0.85427(18) 0.4917(3) 0.3345(6) 0.0619(18) Uani 1 1 d . . .
H51 H 0.8542 0.4641 0.2868 0.074 Uiso 1 1 calc R . .
C52 C 0.86706(18) 0.6046(2) 0.6146(5) 0.0524(16) Uani 1 1 d . . .
C53 C 0.84020(18) 0.6165(2) 0.6909(5) 0.0485(14) Uani 1 1 d . B .
H53 H 0.8248 0.5917 0.7253 0.058 Uiso 1 1 calc R . .
C54 C 0.83602(18) 0.6670(2) 0.7171(5) 0.0503(15) Uani 1 1 d . . .
H54 H 0.8175 0.6750 0.7713 0.060 Uiso 1 1 calc R B .
C55 C 0.88860(19) 0.6434(2) 0.5640(6) 0.0579(17) Uani 1 1 d . B .
H55 H 0.9075 0.6366 0.5100 0.070 Uiso 1 1 calc R . .
C56 C 0.88059(18) 0.6917(2) 0.5973(5) 0.0530(15) Uani 1 1 d . . .
H56 H 0.8942 0.7182 0.5633 0.064 Uiso 1 1 calc R B .
C57 C 0.89815(18) 0.3705(2) 0.3272(6) 0.0619(19) Uani 1 1 d . . .
H57 H 0.9263 0.3754 0.3303 0.074 Uiso 1 1 calc R . .
C58 C 0.8772(2) 0.3410(3) 0.2485(8) 0.081(3) Uani 1 1 d . . .
H58 H 0.8886 0.3231 0.1906 0.097 Uiso 1 1 calc R . .
C59 C 0.8377(2) 0.3437(3) 0.2729(6) 0.0654(19) Uani 1 1 d . . .
H59 H 0.8164 0.3270 0.2361 0.078 Uiso 1 1 calc R . .
C60 C 0.83414(17) 0.3751(2) 0.3607(6) 0.0547(16) Uani 1 1 d . . .
C61 C 0.79965(18) 0.3873(3) 0.4180(6) 0.0624(18) Uani 1 1 d . . .
C62 C 0.79808(18) 0.4115(2) 0.5144(6) 0.0589(17) Uani 1 1 d . . .
C63 C 0.7638(2) 0.4221(3) 0.5784(7) 0.074(2) Uani 1 1 d . . .
H63 H 0.7367 0.4155 0.5586 0.089 Uiso 1 1 calc R . .
C64 C 0.7773(2) 0.4435(3) 0.6731(7) 0.077(2) Uani 1 1 d . . .
H64 H 0.7616 0.4539 0.7318 0.092 Uiso 1 1 calc R . .
C65 C 0.81916(19) 0.4469(2) 0.6660(7) 0.067(2) Uani 1 1 d . . .
H65 H 0.8362 0.4600 0.7218 0.080 Uiso 1 1 calc R . .
C66 C 0.76139(17) 0.3674(2) 0.3708(6) 0.0553(16) Uani 1 1 d . . .
C67 C 0.7408(2) 0.3308(3) 0.4270(6) 0.0657(19) Uani 1 1 d . . .
H67 H 0.7505 0.3196 0.4957 0.079 Uiso 1 1 calc R . .
C68 C 0.70591(18) 0.3109(2) 0.3808(7) 0.0629(18) Uani 1 1 d . . .
H68 H 0.6917 0.2868 0.4206 0.075 Uiso 1 1 calc R . .
C69 C 0.74589(19) 0.3827(3) 0.2705(6) 0.0626(17) Uani 1 1 d . . .
H69 H 0.7588 0.4076 0.2299 0.075 Uiso 1 1 calc R . .
C70 C 0.71092(17) 0.3602(2) 0.2316(6) 0.0558(16) Uani 1 1 d . . .
H70 H 0.7000 0.3709 0.1638 0.067 Uiso 1 1 calc R . .
C71 C 0.95265(18) 0.4723(2) 0.3950(7) 0.0612(19) Uani 1 1 d . . .
H71 H 0.9355 0.4950 0.3574 0.073 Uiso 1 1 calc R . .
C72 C 0.99447(18) 0.4686(2) 0.3788(7) 0.065(2) Uani 1 1 d . . .
H72 H 1.0098 0.4872 0.3292 0.078 Uiso 1 1 calc R . .
C73 C 1.00794(19) 0.4336(2) 0.4477(6) 0.065(2) Uani 1 1 d . . .
H73 H 1.0350 0.4233 0.4573 0.078 Uiso 1 1 calc R . .
C74 C 0.97424(17) 0.4145(2) 0.5047(6) 0.0536(17) Uani 1 1 d . . .
C75 C 0.97292(18) 0.3741(2) 0.5740(7) 0.067(2) Uani 1 1 d . . .
C76 C 0.93865(19) 0.3528(2) 0.6152(7) 0.068(2) Uani 1 1 d . . .
C77 C 0.9347(2) 0.3094(3) 0.6810(7) 0.073(2) Uani 1 1 d . . .
H77 H 0.9559 0.2891 0.7082 0.087 Uiso 1 1 calc R . .
C78 C 0.8955(2) 0.3027(3) 0.6974(9) 0.084(3) Uani 1 1 d . . .
H78 H 0.8838 0.2764 0.7366 0.101 Uiso 1 1 calc R . .
C79 C 0.8749(2) 0.3425(3) 0.6449(8) 0.080(2) Uani 1 1 d . . .
H79 H 0.8467 0.3476 0.6455 0.096 Uiso 1 1 calc R . .
C80 C 1.01194(19) 0.3510(2) 0.6141(6) 0.0616(18) Uani 1 1 d . . .
C81 C 1.03889(17) 0.3794(2) 0.6758(6) 0.0608(18) Uani 1 1 d . . .
H81 H 1.0333 0.4131 0.6922 0.073 Uiso 1 1 calc R . .
C82 C 1.07433(19) 0.3570(3) 0.7129(6) 0.0608(17) Uani 1 1 d . . .
H82 H 1.0924 0.3761 0.7566 0.073 Uiso 1 1 calc R . .
C83 C 1.02269(18) 0.3031(2) 0.5841(7) 0.0626(19) Uani 1 1 d . . .
H83 H 1.0061 0.2838 0.5366 0.075 Uiso 1 1 calc R . .
C84 C 1.05832(17) 0.2846(2) 0.6261(7) 0.065(2) Uani 1 1 d . . .
H84 H 1.0652 0.2514 0.6086 0.077 Uiso 1 1 calc R . .
N1 N 0.44178(15) 0.43805(16) 0.5177(6) 0.0620(17) Uani 1 1 d . . .
N2 N 0.39932(15) 0.37201(17) 0.3831(5) 0.0597(15) Uani 1 1 d . . .
N3 N 0.58077(15) 0.31298(19) 0.2860(5) 0.0562(13) Uani 1 1 d . . .
N4 N 0.37024(15) 0.48561(18) 0.5573(5) 0.0589(15) Uani 1 1 d . . .
N5 N 0.39902(15) 0.47309(17) 0.3496(5) 0.0595(15) Uani 1 1 d . . .
N6 N 0.35486(16) 0.70574(18) 0.3482(5) 0.0538(13) Uani 1 1 d . . .
N7 N 0.33188(15) 0.42754(18) 0.4173(5) 0.0578(14) Uani 1 1 d . . .
N8 N 0.37661(14) 0.38450(16) 0.5846(5) 0.0513(13) Uani 1 1 d . . .
N9 N 0.19802(16) 0.3106(3) 0.6853(5) 0.0706(17) Uani 1 1 d . . .
N10 N 0.90142(14) 0.47210(18) 0.6446(5) 0.0568(14) Uani 1 1 d . . .
N11 N 0.86862(14) 0.4907(2) 0.4359(5) 0.0568(14) Uani 1 1 d . . .
N12 N 0.85470(14) 0.70295(19) 0.6750(4) 0.0456(11) Uani 1 1 d . B .
N13 N 0.87263(14) 0.39013(17) 0.3956(5) 0.0566(14) Uani 1 1 d . . .
N14 N 0.83204(15) 0.4299(2) 0.5730(6) 0.0673(17) Uani 1 1 d . . .
N15 N 0.69155(14) 0.32393(19) 0.2848(4) 0.0499(12) Uani 1 1 d . . .
N16 N 0.94018(14) 0.44034(19) 0.4686(6) 0.0606(16) Uani 1 1 d . . .
N17 N 0.90054(16) 0.37131(18) 0.5952(6) 0.0643(16) Uani 1 1 d . . .
N18 N 1.08414(14) 0.31072(19) 0.6905(5) 0.0569(14) Uani 1 1 d . . .
B1 B 0.6307(2) 0.3324(2) 0.9623(5) 0.066(2) Uiso 0.584(8) 1 d PD A 1
F1 F 0.64616(14) 0.28686(15) 0.9385(4) 0.0864(16) Uiso 0.584(8) 1 d PD A 1
F2 F 0.6020(3) 0.3493(4) 0.8901(10) 0.112(5) Uiso 0.584(8) 1 d PD A 1
F3 F 0.66234(19) 0.3675(2) 0.9421(6) 0.071(2) Uiso 0.584(8) 1 d PD A 1
F4 F 0.6237(3) 0.3426(3) 1.0664(6) 0.099(3) Uiso 0.584(8) 1 d PD A 1
B1A B 0.6307(2) 0.3324(2) 0.9623(5) 0.066(2) Uiso 0.42 1 d PD A 2
F1A F 0.64616(14) 0.28686(15) 0.9385(4) 0.0864(16) Uiso 0.42 1 d PD A 2
F5 F 0.5960(4) 0.3130(5) 1.0246(11) 0.109(5) Uiso 0.416(8) 1 d PD A 2
F6 F 0.6053(3) 0.3396(5) 0.8703(9) 0.063(4) Uiso 0.416(8) 1 d PD A 2
F7 F 0.6453(6) 0.3634(7) 1.0277(17) 0.171(8) Uiso 0.416(8) 1 d PD A 2
B2 B 0.8539(3) 0.8428(4) 0.4924(8) 0.098(3) Uiso 0.489(10) 1 d PD B 3
F8 F 0.8131(3) 0.8432(4) 0.4809(11) 0.243(5) Uiso 0.489(10) 1 d PD B 3
F9 F 0.8721(7) 0.7996(7) 0.4737(19) 0.206(10) Uiso 0.489(10) 1 d PD B 3
F10 F 0.8544(2) 0.8565(3) 0.6031(5) 0.047(2) Uiso 0.489(10) 1 d PD B 3
F11 F 0.8642(3) 0.8807(4) 0.4331(7) 0.080(3) Uiso 0.489(10) 1 d PD B 3
B2A B 0.8539(3) 0.8428(4) 0.4924(8) 0.098(3) Uiso 0.51 1 d PD B 4
F8A F 0.8131(3) 0.8432(4) 0.4809(11) 0.243(5) Uiso 0.51 1 d PD B 4
F12 F 0.8524(3) 0.7899(3) 0.4605(8) 0.080(3) Uiso 0.511(10) 1 d PD B 4
F13 F 0.8682(5) 0.8380(6) 0.5999(9) 0.140(5) Uiso 0.511(10) 1 d PD B 4
F14 F 0.8854(3) 0.8549(5) 0.4275(9) 0.109(4) Uiso 0.511(10) 1 d PD B 4

loop_
_atom_site_aniso_label
_atom_site_aniso_U_11
_atom_site_aniso_U_22
_atom_site_aniso_U_33
_atom_site_aniso_U_23
_atom_site_aniso_U_13
_atom_site_aniso_U_12
Ag1 0.0364(2) 0.0424(3) 0.0717(3) -0.0230(2) 0.0002(2) -0.00147(17)
Ag2 0.0378(3) 0.0532(3) 0.0666(3) -0.0292(2) 0.0066(2) -0.00353(18)
Co1 0.0445(5) 0.0318(4) 0.0846(6) 0.0249(4) 0.0259(4) 0.0097(3)
Co2 0.0356(4) 0.0431(5) 0.0871(6) -0.0307(4) -0.0190(4) 0.0085(3)
C1 0.049(3) 0.026(3) 0.098(5) 0.009(3) 0.024(3) 0.000(2)
C2 0.050(4) 0.030(3) 0.111(6) 0.002(3) 0.030(4) -0.007(3)
C3 0.043(3) 0.031(3) 0.132(7) 0.005(4) 0.038(4) 0.001(2)
C4 0.051(4) 0.027(3) 0.105(5) 0.015(3) 0.029(4) 0.003(2)
C5 0.057(4) 0.029(3) 0.101(5) 0.014(3) 0.025(4) 0.008(3)
C6 0.048(4) 0.028(3) 0.108(6) 0.017(3) 0.018(4) 0.003(2)
C7 0.067(5) 0.047(4) 0.102(6) 0.008(4) 0.003(4) 0.018(3)
C8 0.072(5) 0.040(4) 0.114(7) -0.004(4) 0.001(4) 0.006(3)
C9 0.051(4) 0.050(4) 0.126(7) 0.019(4) 0.013(4) 0.006(3)
C10 0.048(3) 0.025(3) 0.096(5) 0.000(3) 0.019(3) 0.008(2)
C11 0.048(3) 0.038(3) 0.080(5) 0.005(3) 0.015(3) 0.005(3)
C12 0.052(4) 0.033(3) 0.078(4) -0.005(3) 0.002(3) 0.007(2)
C13 0.052(4) 0.038(3) 0.102(5) 0.011(3) 0.024(4) 0.006(3)
C14 0.058(4) 0.040(3) 0.110(6) 0.010(4) 0.038(4) 0.005(3)
C15 0.072(4) 0.052(4) 0.089(5) 0.047(4) 0.049(4) 0.027(3)
C16 0.081(5) 0.069(5) 0.075(5) 0.030(4) 0.042(4) 0.028(4)
C17 0.075(5) 0.061(4) 0.076(5) 0.020(4) 0.037(4) 0.034(4)
C18 0.064(4) 0.045(3) 0.073(4) 0.024(3) 0.037(3) 0.025(3)
C19 0.065(4) 0.039(3) 0.077(5) 0.028(3) 0.019(3) 0.014(3)
C20 0.057(4) 0.041(3) 0.065(4) 0.017(3) 0.028(3) 0.007(3)
C21 0.073(4) 0.042(3) 0.073(4) 0.014(3) 0.030(4) 0.004(3)
C22 0.079(5) 0.045(4) 0.085(5) 0.009(3) 0.045(4) 0.002(3)
C23 0.068(4) 0.036(3) 0.094(5) 0.013(3) 0.032(4) 0.011(3)
C24 0.070(4) 0.040(3) 0.066(4) 0.022(3) 0.023(3) 0.019(3)
C25 0.066(4) 0.050(4) 0.055(4) 0.012(3) 0.013(3) -0.004(3)
C26 0.061(4) 0.051(4) 0.061(4) 0.006(3) 0.005(3) 0.014(3)
C27 0.069(4) 0.038(3) 0.059(4) 0.016(3) -0.002(3) 0.014(3)
C28 0.070(4) 0.049(4) 0.054(4) 0.007(3) 0.005(3) 0.014(3)
C29 0.068(4) 0.070(4) 0.050(4) 0.025(3) 0.021(3) 0.022(3)
C30 0.064(5) 0.106(6) 0.071(5) 0.039(4) 0.008(4) 0.039(4)
C31 0.040(4) 0.116(7) 0.093(6) 0.048(5) 0.018(4) 0.021(4)
C32 0.047(4) 0.078(5) 0.066(4) 0.028(4) 0.018(3) 0.013(3)
C33 0.048(4) 0.068(4) 0.067(4) 0.032(3) 0.021(3) -0.004(3)
C34 0.037(3) 0.053(4) 0.094(5) 0.031(4) 0.004(3) -0.004(3)
C35 0.061(4) 0.066(4) 0.085(5) 0.043(4) 0.000(4) -0.018(3)
C36 0.057(4) 0.043(4) 0.095(5) 0.027(3) -0.010(4) -0.012(3)
C37 0.042(3) 0.042(3) 0.106(6) 0.018(3) 0.005(3) -0.003(3)
C38 0.037(3) 0.093(6) 0.083(5) 0.032(4) 0.008(3) -0.007(3)
C39 0.051(4) 0.088(5) 0.078(5) 0.024(4) 0.015(4) -0.015(4)
C40 0.059(4) 0.098(6) 0.072(5) 0.024(4) 0.025(4) -0.006(4)
C41 0.043(4) 0.134(7) 0.068(5) 0.024(5) 0.008(3) -0.010(4)
C42 0.037(3) 0.121(7) 0.060(4) 0.014(4) 0.000(3) -0.006(4)
C43 0.049(4) 0.057(4) 0.083(5) -0.025(4) -0.023(3) 0.019(3)
C44 0.059(4) 0.071(5) 0.070(4) -0.024(4) -0.033(3) 0.016(3)
C45 0.061(4) 0.051(4) 0.081(5) -0.028(3) -0.030(3) 0.021(3)
C46 0.049(3) 0.051(4) 0.063(4) -0.024(3) -0.025(3) 0.017(3)
C47 0.041(3) 0.047(3) 0.067(4) -0.019(3) -0.013(3) 0.011(2)
C48 0.045(3) 0.050(3) 0.059(4) -0.024(3) -0.016(3) 0.012(3)
C49 0.053(4) 0.062(4) 0.066(4) -0.018(3) -0.020(3) 0.023(3)
C50 0.058(4) 0.069(4) 0.064(4) -0.026(3) -0.027(3) 0.018(3)
C51 0.046(3) 0.072(5) 0.068(4) -0.036(4) -0.011(3) -0.002(3)
C52 0.048(3) 0.037(3) 0.070(4) -0.022(3) -0.020(3) 0.009(3)
C53 0.055(3) 0.037(3) 0.052(3) -0.012(2) -0.017(3) 0.008(2)
C54 0.054(3) 0.052(4) 0.044(3) -0.016(3) -0.013(3) 0.025(3)
C55 0.049(4) 0.058(4) 0.066(4) -0.028(3) -0.010(3) 0.017(3)
C56 0.053(3) 0.048(3) 0.059(4) -0.025(3) 0.001(3) 0.006(3)
C57 0.037(3) 0.052(4) 0.095(5) -0.029(4) -0.011(3) 0.000(3)
C58 0.052(4) 0.069(5) 0.122(7) -0.056(5) -0.012(4) 0.002(3)
C59 0.052(4) 0.058(4) 0.085(5) -0.028(4) -0.010(3) -0.009(3)
C60 0.038(3) 0.040(3) 0.084(5) -0.021(3) -0.014(3) 0.003(2)
C61 0.039(3) 0.059(4) 0.089(5) -0.010(4) -0.014(3) 0.004(3)
C62 0.041(3) 0.060(4) 0.076(4) -0.022(3) -0.015(3) 0.014(3)
C63 0.045(4) 0.085(5) 0.091(6) -0.018(4) -0.012(4) 0.008(3)
C64 0.057(4) 0.086(5) 0.087(5) -0.026(4) -0.008(4) 0.016(4)
C65 0.048(4) 0.055(4) 0.096(5) -0.037(4) -0.021(3) 0.018(3)
C66 0.039(3) 0.044(3) 0.082(5) -0.009(3) -0.013(3) -0.004(2)
C67 0.053(4) 0.064(4) 0.078(5) -0.001(4) -0.026(3) 0.008(3)
C68 0.042(3) 0.050(4) 0.096(5) -0.005(4) -0.007(3) -0.009(3)
C69 0.049(4) 0.062(4) 0.077(5) -0.011(4) -0.003(3) -0.011(3)
C70 0.040(3) 0.063(4) 0.064(4) -0.010(3) -0.006(3) 0.000(3)
C71 0.042(3) 0.044(4) 0.095(5) -0.029(4) -0.024(3) 0.008(3)
C72 0.043(3) 0.057(4) 0.094(5) -0.036(4) -0.018(3) -0.004(3)
C73 0.044(4) 0.055(4) 0.093(5) -0.039(4) -0.024(3) 0.014(3)
C74 0.039(3) 0.042(3) 0.079(4) -0.031(3) -0.020(3) 0.011(2)
C75 0.037(3) 0.046(4) 0.116(6) -0.044(4) -0.021(3) 0.012(3)
C76 0.045(4) 0.046(4) 0.111(6) -0.036(4) -0.024(4) 0.013(3)
C77 0.049(4) 0.046(4) 0.123(7) -0.016(4) -0.016(4) 0.012(3)
C78 0.057(5) 0.063(5) 0.133(8) -0.012(5) -0.008(5) 0.015(4)
C79 0.045(4) 0.057(4) 0.136(8) -0.016(5) -0.015(4) 0.015(3)
C80 0.052(4) 0.041(3) 0.091(5) -0.022(3) -0.007(3) 0.012(3)
C81 0.039(3) 0.051(4) 0.091(5) -0.032(3) -0.013(3) 0.010(3)
C82 0.044(3) 0.058(4) 0.081(5) -0.016(3) -0.002(3) 0.004(3)
C83 0.041(3) 0.038(3) 0.109(6) -0.025(3) -0.008(3) 0.004(3)
C84 0.035(3) 0.039(3) 0.120(6) -0.019(4) -0.005(3) 0.008(2)
N1 0.051(3) 0.022(2) 0.115(5) 0.021(3) 0.038(3) 0.003(2)
N2 0.047(3) 0.026(2) 0.107(5) 0.011(3) 0.020(3) 0.001(2)
N3 0.043(3) 0.046(3) 0.081(4) -0.006(3) 0.016(3) 0.000(2)
N4 0.050(3) 0.041(3) 0.088(4) 0.031(3) 0.035(3) 0.012(2)
N5 0.059(3) 0.030(2) 0.091(4) 0.021(3) 0.038(3) 0.013(2)
N6 0.067(3) 0.030(2) 0.065(3) 0.024(2) 0.006(3) 0.013(2)
N7 0.049(3) 0.047(3) 0.079(4) 0.025(3) 0.017(3) 0.012(2)
N8 0.045(3) 0.030(2) 0.079(4) 0.019(2) 0.007(2) 0.003(2)
N9 0.046(3) 0.101(5) 0.064(4) 0.023(3) 0.006(3) -0.017(3)
N10 0.046(3) 0.043(3) 0.080(4) -0.024(3) -0.025(3) 0.017(2)
N11 0.035(2) 0.062(3) 0.073(3) -0.038(3) -0.015(2) 0.013(2)
N12 0.044(3) 0.047(3) 0.045(3) -0.008(2) -0.007(2) 0.006(2)
N13 0.043(3) 0.037(3) 0.089(4) -0.025(3) -0.007(3) 0.007(2)
N14 0.033(3) 0.056(3) 0.112(5) -0.023(3) -0.018(3) 0.011(2)
N15 0.033(2) 0.051(3) 0.065(3) -0.011(2) -0.004(2) 0.001(2)
N16 0.036(3) 0.037(3) 0.108(5) -0.039(3) -0.025(3) 0.005(2)
N17 0.046(3) 0.033(3) 0.114(5) -0.026(3) -0.013(3) 0.007(2)
N18 0.038(3) 0.042(3) 0.090(4) 0.006(3) -0.003(3) 0.008(2)

loop_
_atom_type_symbol
_atom_type_description
_atom_type_scat_dispersion_real
_atom_type_scat_dispersion_imag
_atom_type_scat_source
C C 0.0033 0.0016 'International Tables Vol C Tables 4.2.6.8 and 6.1.1.4'
H H 0.0000 0.0000 'International Tables Vol C Tables 4.2.6.8 and 6.1.1.4'
B B 0.0013 0.0007 'International Tables Vol C Tables 4.2.6.8 and 6.1.1.4'
N N 0.0061 0.0033 'International Tables Vol C Tables 4.2.6.8 and 6.1.1.4'
F F 0.0171 0.0103 'International Tables Vol C Tables 4.2.6.8 and 6.1.1.4'
Co Co 0.3494 0.9721 'International Tables Vol C Tables 4.2.6.8 and 6.1.1.4'
Ag Ag -0.8971 1.1015 'International Tables Vol C Tables 4.2.6.8 and 6.1.1.4'

loop_
_geom_angle_atom_site_label_1
_geom_angle_atom_site_label_2
_geom_angle_atom_site_label_3
_geom_angle
_geom_angle_site_symmetry_1
_geom_angle_site_symmetry_3
N6 Ag1 N15 121.75(19) 2_645 .
N6 Ag1 N3 125.46(19) 2_645 .
N15 Ag1 N3 110.34(19) . .
N9 Ag2 N12 119.4(2) 2_656 .
N9 Ag2 N18 117.2(2) 2_656 2_756
N12 Ag2 N18 121.24(18) . 2_756
N9 Ag2 F13 98.0(4) 2_656 .
N12 Ag2 F13 105.6(4) . .
N18 Ag2 F13 80.6(3) 2_756 .
N5 Co1 N7 89.6(2) . .
N5 Co1 N8 176.8(2) . .
N7 Co1 N8 92.1(2) . .
N5 Co1 N1 87.4(2) . .
N7 Co1 N1 175.7(2) . .
N8 Co1 N1 91.0(2) . .
N5 Co1 N2 91.0(2) . .
N7 Co1 N2 90.7(2) . .
N8 Co1 N2 86.3(2) . .
N1 Co1 N2 92.4(2) . .
N5 Co1 N4 92.3(2) . .
N7 Co1 N4 86.1(2) . .
N8 Co1 N4 90.5(2) . .
N1 Co1 N4 91.0(2) . .
N2 Co1 N4 175.4(2) . .
N16 Co2 N13 91.1(2) . .
N16 Co2 N14 175.1(2) . .
N13 Co2 N14 93.1(2) . .
N16 Co2 N17 91.7(3) . .
N13 Co2 N17 86.5(2) . .
N14 Co2 N17 91.2(3) . .
N16 Co2 N10 88.0(2) . .
N13 Co2 N10 177.2(2) . .
N14 Co2 N10 88.0(2) . .
N17 Co2 N10 90.9(2) . .
N16 Co2 N11 90.8(2) . .
N13 Co2 N11 90.2(2) . .
N14 Co2 N11 86.5(2) . .
N17 Co2 N11 175.9(2) . .
N10 Co2 N11 92.4(2) . .
N1 C1 C2 111.6(6) . .
N1 C1 H1 124.2 . .
C2 C1 H1 124.2 . .
C3 C2 C1 107.7(7) . .
C3 C2 H2 126.2 . .
C1 C2 H2 126.2 . .
C2 C3 C4 105.9(6) . .
C2 C3 H3 127.1 . .
C4 C3 H3 127.1 . .
N1 C4 C5 123.5(6) . .
N1 C4 C3 108.1(6) . .
C5 C4 C3 127.9(6) . .
C6 C5 C4 126.4(6) . .
C6 C5 C10 116.3(6) . .
C4 C5 C10 117.2(6) . .
C5 C6 N2 122.6(6) . .
C5 C6 C7 128.6(6) . .
N2 C6 C7 108.8(6) . .
C8 C7 C6 106.6(6) . .
C8 C7 H7 126.7 . .
C6 C7 H7 126.7 . .
C7 C8 C9 106.1(7) . .
C7 C8 H8 127.0 . .
C9 C8 H8 127.0 . .
N2 C9 C8 111.8(6) . .
N2 C9 H9 124.1 . .
C8 C9 H9 124.1 . .
C13 C10 C11 117.4(5) . .
C13 C10 C5 121.7(5) . .
C11 C10 C5 120.8(5) . .
C12 C11 C10 118.7(6) . .
C12 C11 H11 120.7 . .
C10 C11 H11 120.7 . .
N3 C12 C11 123.0(6) . .
N3 C12 H12 118.5 . .
C11 C12 H12 118.5 . .
C14 C13 C10 118.6(6) . .
C14 C13 H13 120.7 . .
C10 C13 H13 120.7 . .
N3 C14 C13 123.6(6) . .
N3 C14 H14 118.2 . .
C13 C14 H14 118.2 . .
N4 C15 C16 112.9(5) . .
N4 C15 H15 123.6 . .
C16 C15 H15 123.6 . .
C17 C16 C15 105.5(6) . .
C17 C16 H16 127.3 . .
C15 C16 H16 127.3 . .
C16 C17 C18 106.7(6) . .
C16 C17 H17 126.6 . .
C18 C17 H17 126.6 . .
C19 C18 N4 122.9(6) . .
C19 C18 C17 127.7(6) . .
N4 C18 C17 109.3(5) . .
C20 C19 C18 126.8(5) . .
C20 C19 C24 116.0(6) . .
C18 C19 C24 117.2(6) . .
C19 C20 N5 124.0(5) . .
C19 C20 C21 128.3(6) . .
N5 C20 C21 107.6(5) . .
C22 C21 C20 106.4(6) . .
C22 C21 H21 126.8 . .
C20 C21 H21 126.8 . .
C23 C22 C21 106.5(6) . .
C23 C22 H22 126.8 . .
C21 C22 H22 126.8 . .
N5 C23 C22 114.3(6) . .
N5 C23 H23 122.8 . .
C22 C23 H23 122.8 . .
C25 C24 C27 116.2(5) . .
C25 C24 C19 123.1(7) . .
C27 C24 C19 120.7(6) . .
C24 C25 C26 121.9(7) . .
C24 C25 H25 119.1 . .
C26 C25 H25 119.1 . .
N6 C26 C25 121.6(6) . .
N6 C26 H26 119.2 . .
C25 C26 H26 119.2 . .
C28 C27 C24 120.0(6) . .
C28 C27 H27 120.0 . .
C24 C27 H27 120.0 . .
N6 C28 C27 121.9(7) . .
N6 C28 H28 119.1 . .
C27 C28 H28 119.1 . .
N7 C29 C30 111.9(6) . .
N7 C29 H29 124.0 . .
C30 C29 H29 124.0 . .
C31 C30 C29 105.8(6) . .
C31 C30 H30 127.1 . .
C29 C30 H30 127.1 . .
C30 C31 C32 105.8(6) . .
C30 C31 H31 127.1 . .
C32 C31 H31 127.1 . .
N7 C32 C33 123.3(6) . .
N7 C32 C31 110.6(6) . .
C33 C32 C31 126.0(6) . .
C32 C33 C34 124.5(5) . .
C32 C33 C38 118.1(6) . .
C34 C33 C38 117.3(6) . .
N8 C34 C33 124.6(6) . .
N8 C34 C35 108.2(5) . .
C33 C34 C35 127.1(6) . .
C36 C35 C34 106.7(6) . .
C36 C35 H35 126.7 . .
C34 C35 H35 126.7 . .
C35 C36 C37 106.8(6) . .
C35 C36 H36 126.6 . .
C37 C36 H36 126.6 . .
N8 C37 C36 110.5(6) . .
N8 C37 H37 124.8 . .
C36 C37 H37 124.8 . .
C39 C38 C41 120.0(6) . .
C39 C38 C33 119.8(7) . .
C41 C38 C33 120.1(7) . .
C38 C39 C40 117.4(8) . .
C38 C39 H39 121.3 . .
C40 C39 H39 121.3 . .
N9 C40 C39 124.1(8) . .
N9 C40 H40 117.9 . .
C39 C40 H40 117.9 . .
C42 C41 C38 118.0(8) . .
C42 C41 H41 121.0 . .
C38 C41 H41 121.0 . .
N9 C42 C41 123.6(8) . .
N9 C42 H42 118.2 . .
C41 C42 H42 118.2 . .
N10 C43 C44 110.7(6) . .
N10 C43 H43 124.7 . .
C44 C43 H43 124.7 . .
C45 C44 C43 107.3(6) . .
C45 C44 H44 126.4 . .
C43 C44 H44 126.4 . .
C44 C45 C46 106.6(5) . .
C44 C45 H45 126.7 . .
C46 C45 H45 126.7 . .
N10 C46 C47 125.3(5) . .
N10 C46 C45 107.8(5) . .
C47 C46 C45 126.9(5) . .
C46 C47 C48 125.4(5) . .
C46 C47 C52 116.8(5) . .
C48 C47 C52 117.8(6) . .
N11 C48 C47 123.8(6) . .
N11 C48 C49 108.7(5) . .
C47 C48 C49 127.5(5) . .
C50 C49 C48 106.4(6) . .
C50 C49 H49 126.8 . .
C48 C49 H49 126.8 . .
C49 C50 C51 107.2(6) . .
C49 C50 H50 126.4 . .
C51 C50 H50 126.4 . .
N11 C51 C50 111.4(6) . .
N11 C51 H51 124.3 . .
C50 C51 H51 124.3 . .
C53 C52 C55 118.9(5) . .
C53 C52 C47 122.6(6) . .
C55 C52 C47 118.5(6) . .
C52 C53 C54 117.4(6) . .
C52 C53 H53 121.3 . .
C54 C53 H53 121.3 . .
N12 C54 C53 126.2(6) . .
N12 C54 H54 116.9 . .
C53 C54 H54 116.9 . .
C56 C55 C52 116.9(6) . .
C56 C55 H55 121.5 . .
C52 C55 H55 121.5 . .
N12 C56 C55 123.6(7) . .
N12 C56 H56 118.2 . .
C55 C56 H56 118.2 . .
N13 C57 C58 110.2(6) . .
N13 C57 H57 124.9 . .
C58 C57 H57 124.9 . .
C59 C58 C57 106.2(6) . .
C59 C58 H58 126.9 . .
C57 C58 H58 126.9 . .
C58 C59 C60 108.1(6) . .
C58 C59 H59 125.9 . .
C60 C59 H59 125.9 . .
C59 C60 N13 108.6(5) . .
C59 C60 C61 128.8(6) . .
N13 C60 C61 122.2(6) . .
C62 C61 C60 127.1(6) . .
C62 C61 C66 117.6(6) . .
C60 C61 C66 115.1(6) . .
C61 C62 N14 124.4(6) . .
C61 C62 C63 128.8(6) . .
N14 C62 C63 106.7(6) . .
C64 C63 C62 107.7(6) . .
C64 C63 H63 126.1 . .
C62 C63 H63 126.1 . .
C63 C64 C65 106.2(7) . .
C63 C64 H64 126.9 . .
C65 C64 H64 126.9 . .
N14 C65 C64 112.3(6) . .
N14 C65 H65 123.9 . .
C64 C65 H65 123.9 . .
C69 C66 C67 118.4(6) . .
C69 C66 C61 122.4(6) . .
C67 C66 C61 119.2(6) . .
C68 C67 C66 119.0(7) . .
C68 C67 H67 120.5 . .
C66 C67 H67 120.5 . .
N15 C68 C67 123.3(7) . .
N15 C68 H68 118.3 . .
C67 C68 H68 118.3 . .
C70 C69 C66 117.9(7) . .
C70 C69 H69 121.1 . .
C66 C69 H69 121.1 . .
N15 C70 C69 123.7(6) . .
N15 C70 H70 118.1 . .
C69 C70 H70 118.1 . .
N16 C71 C72 112.3(6) . .
N16 C71 H71 123.9 . .
C72 C71 H71 123.9 . .
C73 C72 C71 105.9(7) . .
C73 C72 H72 127.0 . .
C71 C72 H72 127.0 . .
C72 C73 C74 108.0(6) . .
C72 C73 H73 126.0 . .
C74 C73 H73 126.0 . .
C75 C74 N16 123.3(6) . .
C75 C74 C73 128.4(6) . .
N16 C74 C73 107.9(6) . .
C74 C75 C76 126.2(6) . .
C74 C75 C80 118.9(6) . .
C76 C75 C80 114.9(7) . .
N17 C76 C75 123.3(7) . .
N17 C76 C77 107.2(6) . .
C75 C76 C77 129.4(6) . .
C78 C77 C76 107.5(7) . .
C78 C77 H77 126.2 . .
C76 C77 H77 126.2 . .
C77 C78 C79 107.0(8) . .
C77 C78 H78 126.5 . .
C79 C78 H78 126.5 . .
N17 C79 C78 110.0(7) . .
N17 C79 H79 125.0 . .
C78 C79 H79 125.0 . .
C83 C80 C81 119.1(6) . .
C83 C80 C75 121.3(6) . .
C81 C80 C75 119.5(5) . .
C80 C81 C82 118.2(6) . .
C80 C81 H81 120.9 . .
C82 C81 H81 120.9 . .
N18 C82 C81 123.6(6) . .
N18 C82 H82 118.2 . .
C81 C82 H82 118.2 . .
C84 C83 C80 117.4(6) . .
C84 C83 H83 121.3 . .
C80 C83 H83 121.3 . .
N18 C84 C83 124.3(5) . .
N18 C84 H84 117.9 . .
C83 C84 H84 117.9 . .
C1 N1 C4 106.6(6) . .
C1 N1 Co1 126.6(4) . .
C4 N1 Co1 126.8(5) . .
C9 N2 C6 106.7(6) . .
C9 N2 Co1 125.9(5) . .
C6 N2 Co1 127.3(5) . .
C12 N3 C14 118.6(5) . .
C12 N3 Ag1 120.5(4) . .
C14 N3 Ag1 120.9(4) . .
C15 N4 C18 105.5(5) . .
C15 N4 Co1 126.9(4) . .
C18 N4 Co1 126.8(5) . .
C23 N5 C20 105.2(5) . .
C23 N5 Co1 128.5(4) . .
C20 N5 Co1 126.3(4) . .
C26 N6 C28 118.1(5) . .
C26 N6 Ag1 122.1(4) . 2_655
C28 N6 Ag1 117.6(5) . 2_655
C29 N7 C32 105.8(6) . .
C29 N7 Co1 126.6(4) . .
C32 N7 Co1 127.6(5) . .
C37 N8 C34 107.7(5) . .
C37 N8 Co1 125.2(4) . .
C34 N8 Co1 127.1(4) . .
C42 N9 C40 116.7(6) . .
C42 N9 Ag2 121.2(5) . 2_646
C40 N9 Ag2 122.0(5) . 2_646
C43 N10 C46 107.6(5) . .
C43 N10 Co2 126.6(4) . .
C46 N10 Co2 125.7(4) . .
C51 N11 C48 106.1(6) . .
C51 N11 Co2 127.1(4) . .
C48 N11 Co2 126.2(4) . .
C54 N12 C56 116.9(5) . .
C54 N12 Ag2 121.8(4) . .
C56 N12 Ag2 119.4(4) . .
C57 N13 C60 106.7(5) . .
C57 N13 Co2 126.3(4) . .
C60 N13 Co2 127.0(4) . .
C65 N14 C62 106.9(5) . .
C65 N14 Co2 128.2(5) . .
C62 N14 Co2 124.8(5) . .
C68 N15 C70 117.6(5) . .
C68 N15 Ag1 116.1(4) . .
C70 N15 Ag1 126.2(4) . .
C71 N16 C74 105.9(6) . .
C71 N16 Co2 127.1(4) . .
C74 N16 Co2 127.0(6) . .
C79 N17 C76 108.2(6) . .
C79 N17 Co2 124.5(5) . .
C76 N17 Co2 127.1(5) . .
C82 N18 C84 117.1(5) . .
C82 N18 Ag2 121.9(4) . 2_746
C84 N18 Ag2 120.9(4) . 2_746
F4 B1 F1 117.8(6) . .
F4 B1 F2 114.8(8) . .
F1 B1 F2 114.9(7) . .
F4 B1 F3 100.3(6) . .
F1 B1 F3 105.6(5) . .
F2 B1 F3 99.9(8) . .
F11 B2 F9 117.1(13) . .
F11 B2 F8 102.2(10) . .
F9 B2 F8 116.4(14) . .
F11 B2 F10 110.0(9) . .
F9 B2 F10 113.6(13) . .
F8 B2 F10 94.8(9) . .

loop_
_geom_bond_atom_site_label_1
_geom_bond_atom_site_label_2
_geom_bond_distance
_geom_bond_site_symmetry_2
Ag1 N6 2.206(5) 2_645
Ag1 N15 2.243(5) .
Ag1 N3 2.281(5) .
Ag2 N9 2.211(5) 2_656
Ag2 N12 2.223(5) .
Ag2 N18 2.248(5) 2_756
Ag2 F13 2.523(14) .
Co1 N5 1.921(5) .
Co1 N7 1.922(6) .
Co1 N8 1.929(5) .
Co1 N1 1.935(6) .
Co1 N2 1.939(6) .
Co1 N4 1.945(6) .
Co2 N16 1.934(6) .
Co2 N13 1.936(5) .
Co2 N14 1.949(6) .
Co2 N17 1.951(6) .
Co2 N10 1.953(5) .
Co2 N11 1.955(6) .
C1 N1 1.336(9) .
C1 C2 1.380(9) .
C1 H1 0.9500 .
C2 C3 1.371(9) .
C2 H2 0.9500 .
C3 C4 1.439(11) .
C3 H3 0.9500 .
C4 N1 1.389(7) .
C4 C5 1.405(10) .
C5 C6 1.388(10) .
C5 C10 1.492(8) .
C6 N2 1.401(8) .
C6 C7 1.424(11) .
C7 C8 1.351(10) .
C7 H7 0.9500 .
C8 C9 1.442(11) .
C8 H8 0.9500 .
C9 N2 1.288(10) .
C9 H9 0.9500 .
C10 C13 1.394(9) .
C10 C11 1.410(8) .
C11 C12 1.387(8) .
C11 H11 0.9500 .
C12 N3 1.312(8) .
C12 H12 0.9500 .
C13 C14 1.375(8) .
C13 H13 0.9500 .
C14 N3 1.329(8) .
C14 H14 0.9500 .
C15 N4 1.337(9) .
C15 C16 1.418(10) .
C15 H15 0.9500 .
C16 C17 1.376(9) .
C16 H16 0.9500 .
C17 C18 1.442(9) .
C17 H17 0.9500 .
C18 C19 1.384(9) .
C18 N4 1.389(7) .
C19 C20 1.355(9) .
C19 C24 1.503(8) .
C20 N5 1.418(7) .
C20 C21 1.456(9) .
C21 C22 1.388(9) .
C21 H21 0.9500 .
C22 C23 1.372(9) .
C22 H22 0.9500 .
C23 N5 1.339(9) .
C23 H23 0.9500 .
C24 C25 1.369(9) .
C24 C27 1.410(10) .
C25 C26 1.375(9) .
C25 H25 0.9500 .
C26 N6 1.341(9) .
C26 H26 0.9500 .
C27 C28 1.372(8) .
C27 H27 0.9500 .
C28 N6 1.366(8) .
C28 H28 0.9500 .
C29 N7 1.356(8) .
C29 C30 1.425(10) .
C29 H29 0.9500 .
C30 C31 1.405(10) .
C30 H30 0.9500 .
C31 C32 1.434(10) .
C31 H31 0.9500 .
C32 N7 1.383(8) .
C32 C33 1.388(9) .
C33 C34 1.406(9) .
C33 C38 1.503(8) .
C34 N8 1.359(7) .
C34 C35 1.434(9) .
C35 C36 1.354(10) .
C35 H35 0.9500 .
C36 C37 1.406(9) .
C36 H36 0.9500 .
C37 N8 1.332(8) .
C37 H37 0.9500 .
C38 C39 1.367(12) .
C38 C41 1.400(12) .
C39 C40 1.395(9) .
C39 H39 0.9500 .
C40 N9 1.354(10) .
C40 H40 0.9500 .
C41 C42 1.389(9) .
C41 H41 0.9500 .
C42 N9 1.331(10) .
C42 H42 0.9500 .
C43 N10 1.352(9) .
C43 C44 1.383(9) .
C43 H43 0.9500 .
C44 C45 1.382(9) .
C44 H44 0.9500 .
C45 C46 1.433(9) .
C45 H45 0.9500 .
C46 N10 1.379(8) .
C46 C47 1.382(9) .
C47 C48 1.397(8) .
C47 C52 1.492(8) .
C48 N11 1.385(7) .
C48 C49 1.421(9) .
C49 C50 1.356(9) .
C49 H49 0.9500 .
C50 C51 1.390(10) .
C50 H50 0.9500 .
C51 N11 1.330(9) .
C51 H51 0.9500 .
C52 C53 1.358(9) .
C52 C55 1.423(10) .
C53 C54 1.406(8) .
C53 H53 0.9500 .
C54 N12 1.271(8) .
C54 H54 0.9500 .
C55 C56 1.394(8) .
C55 H55 0.9500 .
C56 N12 1.345(8) .
C56 H56 0.9500 .
C57 N13 1.327(8) .
C57 C58 1.425(9) .
C57 H57 0.9500 .
C58 C59 1.365(10) .
C58 H58 0.9500 .
C59 C60 1.383(9) .
C59 H59 0.9500 .
C60 N13 1.405(7) .
C60 C61 1.408(9) .
C61 C62 1.362(10) .
C61 C66 1.491(8) .
C62 N14 1.418(8) .
C62 C63 1.438(10) .
C63 C64 1.370(11) .
C63 H63 0.9500 .
C64 C65 1.406(10) .
C64 H64 0.9500 .
C65 N14 1.322(10) .
C65 H65 0.9500 .
C66 C69 1.394(10) .
C66 C67 1.398(10) .
C67 C68 1.391(9) .
C67 H67 0.9500 .
C68 N15 1.316(9) .
C68 H68 0.9500 .
C69 C70 1.390(8) .
C69 H69 0.9500 .
C70 N15 1.351(8) .
C70 H70 0.9500 .
C71 N16 1.328(10) .
C71 C72 1.421(9) .
C71 H71 0.9500 .
C72 C73 1.341(10) .
C72 H72 0.9500 .
C73 C74 1.439(10) .
C73 H73 0.9500 .
C74 C75 1.386(10) .
C74 N16 1.397(7) .
C75 C76 1.389(11) .
C75 C80 1.516(9) .
C76 N17 1.383(8) .
C76 C77 1.432(11) .
C77 C78 1.341(10) .
C77 H77 0.9500 .
C78 C79 1.422(11) .
C78 H78 0.9500 .
C79 N17 1.320(10) .
C79 H79 0.9500 .
C80 C83 1.393(8) .
C80 C81 1.393(8) .
C81 C82 1.396(9) .
C81 H81 0.9500 .
C82 N18 1.320(8) .
C82 H82 0.9500 .
C83 C84 1.378(9) .
C83 H83 0.9500 .
C84 N18 1.356(8) .
C84 H84 0.9500 .
N6 Ag1 2.206(5) 2_655
N9 Ag2 2.211(5) 2_646
N18 Ag2 2.248(5) 2_746
B1 F4 1.343(7) .
B1 F1 1.366(6) .
B1 F2 1.371(7) .
B1 F3 1.445(7) .
B2 F11 1.307(11) .
B2 F9 1.336(14) .
B2 F8 1.367(11) .
B2 F10 1.417(11) .

loop_
_geom_torsion_atom_site_label_1
_geom_torsion_atom_site_label_2
_geom_torsion_atom_site_label_3
_geom_torsion_atom_site_label_4
_geom_torsion
_geom_torsion_site_symmetry_1
_geom_torsion_site_symmetry_4
N1 C1 C2 C3 0.7(8) . .
C1 C2 C3 C4 0.5(7) . .
C2 C3 C4 N1 -1.5(7) . .
C2 C3 C4 C5 -174.0(6) . .
N1 C4 C5 C6 -0.9(11) . .
C3 C4 C5 C6 170.5(7) . .
N1 C4 C5 C10 175.2(6) . .
C3 C4 C5 C10 -13.4(10) . .
C4 C5 C6 N2 0.8(11) . .
C10 C5 C6 N2 -175.3(6) . .
C4 C5 C6 C7 -176.5(7) . .
C10 C5 C6 C7 7.4(11) . .
C5 C6 C7 C8 176.0(7) . .
N2 C6 C7 C8 -1.6(8) . .
C6 C7 C8 C9 1.8(9) . .
C7 C8 C9 N2 -1.4(10) . .
C6 C5 C10 C13 112.3(8) . .
C4 C5 C10 C13 -64.2(10) . .
C6 C5 C10 C11 -67.7(10) . .
C4 C5 C10 C11 115.8(7) . .
C13 C10 C11 C12 -2.2(11) . .
C5 C10 C11 C12 177.7(7) . .
C10 C11 C12 N3 0.4(11) . .
C11 C10 C13 C14 1.6(11) . .
C5 C10 C13 C14 -178.4(8) . .
C10 C13 C14 N3 1.0(13) . .
N4 C15 C16 C17 3.8(10) . .
C15 C16 C17 C18 -2.2(9) . .
C16 C17 C18 C19 -177.3(8) . .
C16 C17 C18 N4 0.0(9) . .
N4 C18 C19 C20 0.7(13) . .
C17 C18 C19 C20 177.7(8) . .
N4 C18 C19 C24 -179.1(7) . .
C17 C18 C19 C24 -2.1(12) . .
C18 C19 C20 N5 3.6(12) . .
C24 C19 C20 N5 -176.5(6) . .
C18 C19 C20 C21 179.2(8) . .
C24 C19 C20 C21 -1.0(11) . .
C19 C20 C21 C22 -179.0(8) . .
N5 C20 C21 C22 -2.9(8) . .
C20 C21 C22 C23 2.4(9) . .
C21 C22 C23 N5 -1.2(10) . .
C20 C19 C24 C25 68.5(9) . .
C18 C19 C24 C25 -111.7(8) . .
C20 C19 C24 C27 -114.0(8) . .
C18 C19 C24 C27 65.8(9) . .
C27 C24 C25 C26 5.7(9) . .
C19 C24 C25 C26 -176.7(6) . .
C24 C25 C26 N6 -1.3(10) . .
C25 C24 C27 C28 -6.6(9) . .
C19 C24 C27 C28 175.7(6) . .
C24 C27 C28 N6 3.3(10) . .
N7 C29 C30 C31 -0.4(10) . .
C29 C30 C31 C32 -1.2(10) . .
C30 C31 C32 N7 2.4(10) . .
C30 C31 C32 C33 -175.5(8) . .
N7 C32 C33 C34 -2.5(13) . .
C31 C32 C33 C34 175.2(8) . .
N7 C32 C33 C38 -177.6(7) . .
C31 C32 C33 C38 0.1(12) . .
C32 C33 C34 N8 6.3(13) . .
C38 C33 C34 N8 -178.6(7) . .
C32 C33 C34 C35 -177.1(8) . .
C38 C33 C34 C35 -2.0(12) . .
N8 C34 C35 C36 -3.6(9) . .
C33 C34 C35 C36 179.3(8) . .
C34 C35 C36 C37 2.6(9) . .
C35 C36 C37 N8 -0.7(9) . .
C32 C33 C38 C39 -116.3(9) . .
C34 C33 C38 C39 68.3(10) . .
C32 C33 C38 C41 62.3(10) . .
C34 C33 C38 C41 -113.1(9) . .
C41 C38 C39 C40 2.1(12) . .
C33 C38 C39 C40 -179.4(7) . .
C38 C39 C40 N9 -1.8(12) . .
C39 C38 C41 C42 -3.4(12) . .
C33 C38 C41 C42 178.0(7) . .
C38 C41 C42 N9 4.7(12) . .
N10 C43 C44 C45 0.9(9) . .
C43 C44 C45 C46 -1.7(9) . .
C44 C45 C46 N10 2.0(8) . .
C44 C45 C46 C47 179.8(7) . .
N10 C46 C47 C48 -3.1(12) . .
C45 C46 C47 C48 179.5(7) . .
N10 C46 C47 C52 176.9(6) . .
C45 C46 C47 C52 -0.5(11) . .
C46 C47 C48 N11 0.6(11) . .
C52 C47 C48 N11 -179.4(6) . .
C46 C47 C48 C49 -178.1(7) . .
C52 C47 C48 C49 1.9(10) . .
N11 C48 C49 C50 1.6(8) . .
C47 C48 C49 C50 -179.5(7) . .
C48 C49 C50 C51 -1.9(8) . .
C49 C50 C51 N11 1.6(9) . .
C46 C47 C52 C53 -67.3(8) . .
C48 C47 C52 C53 112.6(7) . .
C46 C47 C52 C55 112.6(7) . .
C48 C47 C52 C55 -67.5(8) . .
C55 C52 C53 C54 -1.4(8) . .
C47 C52 C53 C54 178.5(5) . .
C52 C53 C54 N12 0.9(9) . .
C53 C52 C55 C56 0.3(8) . .
C47 C52 C55 C56 -179.6(5) . .
C52 C55 C56 N12 1.5(9) . .
N13 C57 C58 C59 -0.1(10) . .
C57 C58 C59 C60 2.2(10) . .
C58 C59 C60 N13 -3.4(9) . .
C58 C59 C60 C61 -176.4(8) . .
C59 C60 C61 C62 168.0(8) . .
N13 C60 C61 C62 -4.2(12) . .
C59 C60 C61 C66 -6.4(11) . .
N13 C60 C61 C66 -178.6(6) . .
C60 C61 C62 N14 1.5(12) . .
C66 C61 C62 N14 175.9(6) . .
C60 C61 C62 C63 -176.0(8) . .
C66 C61 C62 C63 -1.7(12) . .
C61 C62 C63 C64 175.0(8) . .
N14 C62 C63 C64 -3.0(9) . .
C62 C63 C64 C65 1.3(9) . .
C63 C64 C65 N14 1.0(10) . .
C62 C61 C66 C69 119.5(8) . .
C60 C61 C66 C69 -65.5(9) . .
C62 C61 C66 C67 -62.8(9) . .
C60 C61 C66 C67 112.2(8) . .
C69 C66 C67 C68 0.2(10) . .
C61 C66 C67 C68 -177.6(6) . .
C66 C67 C68 N15 1.9(11) . .
C67 C66 C69 C70 -0.5(10) . .
C61 C66 C69 C70 177.2(6) . .
C66 C69 C70 N15 -1.1(10) . .
N16 C71 C72 C73 -1.5(7) . .
C71 C72 C73 C74 1.6(7) . .
C72 C73 C74 C75 171.6(6) . .
C72 C73 C74 N16 -1.3(7) . .
N16 C74 C75 C76 1.6(10) . .
C73 C74 C75 C76 -170.3(6) . .
N16 C74 C75 C80 -175.8(5) . .
C73 C74 C75 C80 12.2(9) . .
C74 C75 C76 N17 -3.0(11) . .
C80 C75 C76 N17 174.5(6) . .
C74 C75 C76 C77 175.5(7) . .
C80 C75 C76 C77 -7.0(10) . .
N17 C76 C77 C78 0.8(9) . .
C75 C76 C77 C78 -178.0(7) . .
C76 C77 C78 C79 -1.7(10) . .
C77 C78 C79 N17 2.2(10) . .
C74 C75 C80 C83 -113.6(8) . .
C76 C75 C80 C83 68.7(10) . .
C74 C75 C80 C81 61.8(10) . .
C76 C75 C80 C81 -115.9(8) . .
C83 C80 C81 C82 -5.4(12) . .
C75 C80 C81 C82 179.1(7) . .
C80 C81 C82 N18 1.7(12) . .
C81 C80 C83 C84 5.9(12) . .
C75 C80 C83 C84 -178.7(8) . .
C80 C83 C84 N18 -2.9(13) . .
C2 C1 N1 C4 -1.6(7) . .
C2 C1 N1 Co1 179.7(4) . .
C5 C4 N1 C1 174.8(6) . .
C3 C4 N1 C1 1.9(7) . .
C5 C4 N1 Co1 -6.5(9) . .
C3 C4 N1 Co1 -179.4(4) . .
N5 Co1 N1 C1 97.6(5) . .
N7 Co1 N1 C1 52(4) . .
N8 Co1 N1 C1 -85.2(5) . .
N2 Co1 N1 C1 -171.5(5) . .
N4 Co1 N1 C1 5.4(5) . .
N5 Co1 N1 C4 -80.9(5) . .
N7 Co1 N1 C4 -126(3) . .
N8 Co1 N1 C4 96.3(5) . .
N2 Co1 N1 C4 10.0(5) . .
N4 Co1 N1 C4 -173.1(5) . .
C8 C9 N2 C6 0.4(9) . .
C8 C9 N2 Co1 176.7(5) . .
C5 C6 N2 C9 -177.0(7) . .
C7 C6 N2 C9 0.8(8) . .
C5 C6 N2 Co1 6.7(10) . .
C7 C6 N2 Co1 -175.5(5) . .
N5 Co1 N2 C9 -98.3(7) . .
N7 Co1 N2 C9 -8.7(6) . .
N8 Co1 N2 C9 83.4(6) . .
N1 Co1 N2 C9 174.3(6) . .
N4 Co1 N2 C9 37(4) . .
N5 Co1 N2 C6 77.2(6) . .
N7 Co1 N2 C6 166.9(6) . .
N8 Co1 N2 C6 -101.0(6) . .
N1 Co1 N2 C6 -10.2(6) . .
N4 Co1 N2 C6 -147(3) . .
C11 C12 N3 C14 2.2(11) . .
C11 C12 N3 Ag1 179.3(5) . .
C13 C14 N3 C12 -2.9(12) . .
C13 C14 N3 Ag1 -180.0(6) . .
N6 Ag1 N3 C12 43.0(6) 2_645 .
N15 Ag1 N3 C12 -119.4(5) . .
N6 Ag1 N3 C14 -140.0(6) 2_645 .
N15 Ag1 N3 C14 57.6(6) . .
C16 C15 N4 C18 -3.7(9) . .
C16 C15 N4 Co1 -174.4(5) . .
C19 C18 N4 C15 179.7(7) . .
C17 C18 N4 C15 2.2(8) . .
C19 C18 N4 Co1 -9.6(10) . .
C17 C18 N4 Co1 172.9(5) . .
N5 Co1 N4 C15 179.5(7) . .
N7 Co1 N4 C15 90.0(7) . .
N8 Co1 N4 C15 -2.1(7) . .
N1 Co1 N4 C15 -93.1(7) . .
N2 Co1 N4 C15 44(4) . .
N5 Co1 N4 C18 10.8(6) . .
N7 Co1 N4 C18 -78.7(6) . .
N8 Co1 N4 C18 -170.8(6) . .
N1 Co1 N4 C18 98.2(6) . .
N2 Co1 N4 C18 -125(3) . .
C22 C23 N5 C20 -0.6(9) . .
C22 C23 N5 Co1 176.5(5) . .
C19 C20 N5 C23 178.5(7) . .
C21 C20 N5 C23 2.1(8) . .
C19 C20 N5 Co1 1.2(10) . .
C21 C20 N5 Co1 -175.1(5) . .
N7 Co1 N5 C23 -97.2(7) . .
N8 Co1 N5 C23 26(5) . .
N1 Co1 N5 C23 85.8(7) . .
N2 Co1 N5 C23 -6.5(7) . .
N4 Co1 N5 C23 176.7(7) . .
N7 Co1 N5 C20 79.4(6) . .
N8 Co1 N5 C20 -157(4) . .
N1 Co1 N5 C20 -97.6(6) . .
N2 Co1 N5 C20 170.1(6) . .
N4 Co1 N5 C20 -6.7(6) . .
C25 C26 N6 C28 -2.4(9) . .
C25 C26 N6 Ag1 160.2(5) . 2_655
C27 C28 N6 C26 1.3(9) . .
C27 C28 N6 Ag1 -162.0(5) . 2_655
C30 C29 N7 C32 1.9(8) . .
C30 C29 N7 Co1 -175.9(5) . .
C33 C32 N7 C29 175.3(7) . .
C31 C32 N7 C29 -2.6(9) . .
C33 C32 N7 Co1 -6.9(11) . .
C31 C32 N7 Co1 175.1(5) . .
N5 Co1 N7 C29 4.0(6) . .
N8 Co1 N7 C29 -173.3(6) . .
N1 Co1 N7 C29 49(4) . .
N2 Co1 N7 C29 -87.0(6) . .
N4 Co1 N7 C29 96.3(6) . .
N5 Co1 N7 C32 -173.4(6) . .
N8 Co1 N7 C32 9.3(6) . .
N1 Co1 N7 C32 -128(3) . .
N2 Co1 N7 C32 95.6(6) . .
N4 Co1 N7 C32 -81.1(6) . .
C36 C37 N8 C34 -1.6(8) . .
C36 C37 N8 Co1 179.2(5) . .
C33 C34 N8 C37 -179.6(7) . .
C35 C34 N8 C37 3.2(8) . .
C33 C34 N8 Co1 -0.5(11) . .
C35 C34 N8 Co1 -177.7(5) . .
N5 Co1 N8 C37 50(5) . .
N7 Co1 N8 C37 173.2(6) . .
N1 Co1 N8 C37 -9.6(6) . .
N2 Co1 N8 C37 82.7(6) . .
N4 Co1 N8 C37 -100.6(6) . .
N5 Co1 N8 C34 -129(5) . .
N7 Co1 N8 C34 -5.8(6) . .
N1 Co1 N8 C34 171.4(6) . .
N2 Co1 N8 C34 -96.3(6) . .
N4 Co1 N8 C34 80.4(6) . .
C41 C42 N9 C40 -4.3(12) . .
C41 C42 N9 Ag2 176.2(6) . 2_646
C39 C40 N9 C42 2.9(12) . .
C39 C40 N9 Ag2 -177.7(6) . 2_646
C44 C43 N10 C46 0.4(8) . .
C44 C43 N10 Co2 -175.0(5) . .
C47 C46 N10 C43 -179.3(7) . .
C45 C46 N10 C43 -1.5(8) . .
C47 C46 N10 Co2 -3.8(10) . .
C45 C46 N10 Co2 174.0(5) . .
N16 Co2 N10 C43 -85.7(6) . .
N13 Co2 N10 C43 -14(6) . .
N14 Co2 N10 C43 97.2(6) . .
N17 Co2 N10 C43 6.0(6) . .
N11 Co2 N10 C43 -176.4(6) . .
N16 Co2 N10 C46 99.7(6) . .
N13 Co2 N10 C46 171(5) . .
N14 Co2 N10 C46 -77.5(6) . .
N17 Co2 N10 C46 -168.6(6) . .
N11 Co2 N10 C46 9.0(6) . .
C50 C51 N11 C48 -0.6(8) . .
C50 C51 N11 Co2 171.2(5) . .
C47 C48 N11 C51 -179.5(6) . .
C49 C48 N11 C51 -0.7(7) . .
C47 C48 N11 Co2 8.6(9) . .
C49 C48 N11 Co2 -172.5(4) . .
N16 Co2 N11 C51 90.5(6) . .
N13 Co2 N11 C51 -0.6(6) . .
N14 Co2 N11 C51 -93.7(6) . .
N17 Co2 N11 C51 -37(4) . .
N10 Co2 N11 C51 178.5(6) . .
N16 Co2 N11 C48 -99.3(5) . .
N13 Co2 N11 C48 169.6(5) . .
N14 Co2 N11 C48 76.5(5) . .
N17 Co2 N11 C48 133(3) . .
N10 Co2 N11 C48 -11.3(5) . .
C53 C54 N12 C56 0.8(9) . .
C53 C54 N12 Ag2 -163.6(4) . .
C55 C56 N12 C54 -2.1(9) . .
C55 C56 N12 Ag2 162.8(5) . .
N9 Ag2 N12 C54 -45.5(5) 2_656 .
N18 Ag2 N12 C54 117.3(5) 2_756 .
F13 Ag2 N12 C54 -154.3(6) . .
N9 Ag2 N12 C56 150.4(4) 2_656 .
N18 Ag2 N12 C56 -46.8(5) 2_756 .
F13 Ag2 N12 C56 41.6(6) . .
C58 C57 N13 C60 -1.9(8) . .
C58 C57 N13 Co2 179.1(6) . .
C59 C60 N13 C57 3.2(8) . .
C61 C60 N13 C57 176.8(7) . .
C59 C60 N13 Co2 -177.7(5) . .
C61 C60 N13 Co2 -4.1(10) . .
N16 Co2 N13 C57 11.8(6) . .
N14 Co2 N13 C57 -170.9(6) . .
N17 Co2 N13 C57 -79.8(6) . .
N10 Co2 N13 C57 -59(5) . .
N11 Co2 N13 C57 102.6(6) . .
N16 Co2 N13 C60 -167.0(6) . .
N14 Co2 N13 C60 10.3(6) . .
N17 Co2 N13 C60 101.3(6) . .
N10 Co2 N13 C60 122(5) . .
N11 Co2 N13 C60 -76.2(6) . .
C64 C65 N14 C62 -2.9(9) . .
C64 C65 N14 Co2 173.5(5) . .
C61 C62 N14 C65 -174.5(7) . .
C63 C62 N14 C65 3.5(8) . .
C61 C62 N14 Co2 9.0(10) . .
C63 C62 N14 Co2 -173.0(5) . .
N16 Co2 N14 C65 -41(4) . .
N13 Co2 N14 C65 171.8(7) . .
N17 Co2 N14 C65 85.3(7) . .
N10 Co2 N14 C65 -5.6(7) . .
N11 Co2 N14 C65 -98.1(7) . .
N16 Co2 N14 C62 135(3) . .
N13 Co2 N14 C62 -12.4(6) . .
N17 Co2 N14 C62 -99.0(6) . .
N10 Co2 N14 C62 170.2(6) . .
N11 Co2 N14 C62 77.6(6) . .
C67 C68 N15 C70 -3.4(10) . .
C67 C68 N15 Ag1 173.7(5) . .
C69 C70 N15 C68 3.0(9) . .
C69 C70 N15 Ag1 -173.7(5) . .
N6 Ag1 N15 C68 -78.1(5) 2_645 .
N3 Ag1 N15 C68 85.0(5) . .
N6 Ag1 N15 C70 98.6(5) 2_645 .
N3 Ag1 N15 C70 -98.2(5) . .
C72 C71 N16 C74 0.6(7) . .
C72 C71 N16 Co2 179.4(4) . .
C75 C74 N16 C71 -173.0(6) . .
C73 C74 N16 C71 0.4(6) . .
C75 C74 N16 Co2 8.2(8) . .
C73 C74 N16 Co2 -178.4(4) . .
N13 Co2 N16 C71 83.0(5) . .
N14 Co2 N16 C71 -64(3) . .
N17 Co2 N16 C71 169.5(5) . .
N10 Co2 N16 C71 -99.6(5) . .
N11 Co2 N16 C71 -7.2(5) . .
N13 Co2 N16 C74 -98.5(5) . .
N14 Co2 N16 C74 114(3) . .
N17 Co2 N16 C74 -11.9(5) . .
N10 Co2 N16 C74 78.9(5) . .
N11 Co2 N16 C74 171.3(5) . .
C78 C79 N17 C76 -1.7(9) . .
C78 C79 N17 Co2 -177.0(6) . .
C75 C76 N17 C79 179.4(7) . .
C77 C76 N17 C79 0.6(8) . .
C75 C76 N17 Co2 -5.4(10) . .
C77 C76 N17 Co2 175.8(5) . .
N16 Co2 N17 C79 -174.9(6) . .
N13 Co2 N17 C79 -84.0(6) . .
N14 Co2 N17 C79 9.0(7) . .
N10 Co2 N17 C79 97.0(6) . .
N11 Co2 N17 C79 -47(4) . .
N16 Co2 N17 C76 10.6(6) . .
N13 Co2 N17 C76 101.6(6) . .
N14 Co2 N17 C76 -165.4(6) . .
N10 Co2 N17 C76 -77.4(6) . .
N11 Co2 N17 C76 138(3) . .
C81 C82 N18 C84 1.4(11) . .
C81 C82 N18 Ag2 177.9(6) . 2_746
C83 C84 N18 C82 -0.8(12) . .
C83 C84 N18 Ag2 -177.3(6) . 2_746

loop_
_platon_squeeze_void_nr
_platon_squeeze_void_average_x
_platon_squeeze_void_average_y
_platon_squeeze_void_average_z
_platon_squeeze_void_volume
_platon_squeeze_void_count_electrons
1 0.005 -0.014 0.485 4647.3 996.8
